data_7124923
loop_
_publ_author_name
'Liu, Cham-Chuen'
'Chan, Michael C. W.'
'Lo, Po-Kam'
'Lau, Kai-Chung'
'Yiu, Shek-Man'

_publ_section_title
;
 Multifaceted chelating \m-(\h(3):\h(3)-antifacial)-(cis-C4R2H2)
 coordination motif in binuclear complexes.
;
_journal_issue 74
_journal_name_full 'Chemical communications (Cambridge, England)'
_journal_page_first 11056
_journal_page_last 11059
_journal_paper_doi 10.1039/c6cc05535d
_journal_volume 52
_journal_year 2016
_chemical_formula_moiety 'C70 H78 N2 O2 Zr2, 0.5(C4 H10 O)'
_chemical_formula_sum 'C72 H83 N2 O2.5 Zr2'
_chemical_formula_weight 1198.84
_chemical_name_systematic Zr2-H
_chemical_properties_physical ', Air-sensitive,Moisture-sensitive'
_space_group_crystal_system triclinic
_space_group_IT_number 2
_space_group_name_Hall '-P 1'
_space_group_name_H-M_alt 'P -1'
_atom_sites_solution_hydrogens geom
_atom_sites_solution_primary direct
_atom_sites_solution_secondary difmap
_audit_creation_date 2013-09-12
_audit_creation_method
;
  Olex2 1.1
  (compiled 2011.11.01 svn.r2039, GUI svn.r3906)
;
_audit_update_record
;
2016-06-17 deposited with the CCDC.
2016-08-03 downloaded from the CCDC.
;
_cell_angle_alpha 79.469(2)
_cell_angle_beta 79.993(2)
_cell_angle_gamma 81.353(2)
_cell_formula_units_Z 2
_cell_length_a 11.3506(3)
_cell_length_b 15.5365(5)
_cell_length_c 19.1544(6)
_cell_measurement_reflns_used 14861
_cell_measurement_temperature 173(2)
_cell_measurement_theta_max 71.5719
_cell_measurement_theta_min 3.4480
_cell_volume 3245.81(17)
_computing_cell_refinement
;
CrysAlisPro, Agilent Technologies,
Version 1.171.35.21 (release 20-01-2012 CrysAlis171 .NET)
(compiled Jan 23 2012,18:06:46)
;
_computing_data_collection
;
CrysAlisPro, Agilent Technologies,
Version 1.171.35.21 (release 20-01-2012 CrysAlis171 .NET)
(compiled Jan 23 2012,18:06:46)
;
_computing_data_reduction
;
CrysAlisPro, Agilent Technologies,
Version 1.171.35.21 (release 20-01-2012 CrysAlis171 .NET)
(compiled Jan 23 2012,18:06:46)
;
_computing_molecular_graphics
;
O. V. Dolomanov, L. J. Bourhis, R. J. Gildea, J. A. K. Howard and H. Puschmann,
OLEX2: a complete structure solution, refinement and analysis program.
J. Appl. Cryst. (2009). 42, 339-341.
;
_computing_publication_material
;
O. V. Dolomanov, L. J. Bourhis, R. J. Gildea, J. A. K. Howard and H. Puschmann,
OLEX2: a complete structure solution, refinement and analysis program.
J. Appl. Cryst. (2009). 42, 339-341.
;
_computing_structure_refinement
;
XL, G.M. Sheldrick, Acta Cryst.
(2008). A64, 112-122
;
_computing_structure_solution 'SHELXS-97 (Sheldrick, 1990)'
_diffrn_ambient_temperature 173(2)
_diffrn_detector_area_resol_mean 16.1270
_diffrn_measured_fraction_theta_full 0.995
_diffrn_measured_fraction_theta_max 0.995
_diffrn_measurement_details
;
#__ type_ start__ end____ width___ exp.time_
  1 omega   34.00   60.00   1.0000    2.5000
omega____ theta____ kappa____ phi______ frames
    -        0.0000 -178.0000 -150.0000 26

#__ type_ start__ end____ width___ exp.time_
  2 omega   -5.00   25.00   1.0000    2.5000
omega____ theta____ kappa____ phi______ frames
    -        0.0000   37.0000   90.0000 30

#__ type_ start__ end____ width___ exp.time_
  3 omega    1.00   35.00   1.0000    2.5000
omega____ theta____ kappa____ phi______ frames
    -        0.0000  -99.0000  -90.0000 34

#__ type_ start__ end____ width___ exp.time_
  4 omega  -69.00  -30.00   1.0000    2.5000
omega____ theta____ kappa____ phi______ frames
    -        0.0000  -57.0000  -60.0000 39

#__ type_ start__ end____ width___ exp.time_
  5 omega  -13.00   20.00   1.0000    2.5000
omega____ theta____ kappa____ phi______ frames
    -        0.0000  -57.0000  -60.0000 33

#__ type_ start__ end____ width___ exp.time_
  6 omega   43.00   72.00   1.0000    2.5000
omega____ theta____ kappa____ phi______ frames
    -        0.0000   37.0000   90.0000 29

#__ type_ start__ end____ width___ exp.time_
  7 omega  -65.00   10.00   1.0000    6.0000
omega____ theta____ kappa____ phi______ frames
    -      -55.0000   57.0000  -90.0000 75

#__ type_ start__ end____ width___ exp.time_
  8 omega -123.00  -30.00   1.0000    6.0000
omega____ theta____ kappa____ phi______ frames
    -      -55.0000  -37.0000  120.0000 93

#__ type_ start__ end____ width___ exp.time_
  9 omega   73.00  126.00   1.0000    6.0000
omega____ theta____ kappa____ phi______ frames
    -       55.0000  125.0000  120.0000 53

#__ type_ start__ end____ width___ exp.time_
 10 omega   -8.00   71.00   1.0000    6.0000
omega____ theta____ kappa____ phi______ frames
    -       55.0000  -37.0000    0.0000 79

#__ type_ start__ end____ width___ exp.time_
 11 omega   73.00  126.00   1.0000    6.0000
omega____ theta____ kappa____ phi______ frames
    -       55.0000  125.0000   60.0000 53

#__ type_ start__ end____ width___ exp.time_
 12 omega   49.00   85.00   1.0000    6.0000
omega____ theta____ kappa____ phi______ frames
    -       55.0000  -77.0000   60.0000 36

#__ type_ start__ end____ width___ exp.time_
 13 omega -113.00  -45.00   1.0000   12.0000
omega____ theta____ kappa____ phi______ frames
    -      -64.0000  111.0000   30.0000 68

#__ type_ start__ end____ width___ exp.time_
 14 omega  -71.00  -27.00   1.0000   12.0000
omega____ theta____ kappa____ phi______ frames
    -      -64.0000   25.0000  -60.0000 44

#__ type_ start__ end____ width___ exp.time_
 15 omega   44.00   82.00   1.0000   12.0000
omega____ theta____ kappa____ phi______ frames
    -      110.0000  -63.0000   60.0000 38

#__ type_ start__ end____ width___ exp.time_
 16 omega   42.00   71.00   1.0000   12.0000
omega____ theta____ kappa____ phi______ frames
    -      110.0000  -37.0000  -30.0000 29

#__ type_ start__ end____ width___ exp.time_
 17 omega   38.00  153.00   1.0000   12.0000
omega____ theta____ kappa____ phi______ frames
    -      110.0000   12.0000   30.0000 115

#__ type_ start__ end____ width___ exp.time_
 18 omega   43.00   71.00   1.0000   12.0000
omega____ theta____ kappa____ phi______ frames
    -      110.0000  -25.0000   60.0000 28

#__ type_ start__ end____ width___ exp.time_
 19 omega   42.00   88.00   1.0000   12.0000
omega____ theta____ kappa____ phi______ frames
    -      110.0000  -63.0000 -180.0000 46

#__ type_ start__ end____ width___ exp.time_
 20 omega   38.00   70.00   1.0000   12.0000
omega____ theta____ kappa____ phi______ frames
    -      110.0000  -37.0000   30.0000 32

#__ type_ start__ end____ width___ exp.time_
 21 omega   52.00  105.00   1.0000   12.0000
omega____ theta____ kappa____ phi______ frames
    -      110.0000  -88.0000  -12.0000 53

#__ type_ start__ end____ width___ exp.time_
 22 omega   38.00   63.00   1.0000   12.0000
omega____ theta____ kappa____ phi______ frames
    -      110.0000  -37.0000  120.0000 25

#__ type_ start__ end____ width___ exp.time_
 23 omega   42.00   71.00   1.0000   12.0000
omega____ theta____ kappa____ phi______ frames
    -      110.0000  -37.0000  -60.0000 29

#__ type_ start__ end____ width___ exp.time_
 24 omega   42.00   69.00   1.0000   12.0000
omega____ theta____ kappa____ phi______ frames
    -      110.0000  -25.0000 -150.0000 27

#__ type_ start__ end____ width___ exp.time_
 25 omega   92.00  131.00   1.0000   12.0000
omega____ theta____ kappa____ phi______ frames
    -      110.0000  -63.0000 -180.0000 39

#__ type_ start__ end____ width___ exp.time_
 26 omega   76.00  148.00   1.0000   12.0000
omega____ theta____ kappa____ phi______ frames
    -      110.0000   25.0000 -120.0000 72

#__ type_ start__ end____ width___ exp.time_
 27 omega   81.00  108.00   1.0000   12.0000
omega____ theta____ kappa____ phi______ frames
    -      110.0000  -88.0000   44.0000 27

#__ type_ start__ end____ width___ exp.time_
 28 omega   39.00   70.00   1.0000   12.0000
omega____ theta____ kappa____ phi______ frames
    -      110.0000  -37.0000  -90.0000 31

#__ type_ start__ end____ width___ exp.time_
 29 omega   98.00  141.00   1.0000   12.0000
omega____ theta____ kappa____ phi______ frames
    -      110.0000  -88.0000   90.0000 43

#__ type_ start__ end____ width___ exp.time_
 30 omega   97.00  141.00   1.0000   12.0000
omega____ theta____ kappa____ phi______ frames
    -      110.0000  -88.0000  -60.0000 44

#__ type_ start__ end____ width___ exp.time_
 31 omega   45.00   73.00   1.0000   12.0000
omega____ theta____ kappa____ phi______ frames
    -      110.0000  -88.0000  -60.0000 28

#__ type_ start__ end____ width___ exp.time_
 32 omega   38.00   70.00   1.0000   12.0000
omega____ theta____ kappa____ phi______ frames
    -      110.0000  -37.0000    0.0000 32

#__ type_ start__ end____ width___ exp.time_
 33 omega   40.00   65.00   1.0000   12.0000
omega____ theta____ kappa____ phi______ frames
    -      110.0000  -25.0000   90.0000 25

#__ type_ start__ end____ width___ exp.time_
 34 omega   38.00   63.00   1.0000   12.0000
omega____ theta____ kappa____ phi______ frames
    -      110.0000  -37.0000 -150.0000 25

#__ type_ start__ end____ width___ exp.time_
 35 omega  105.00  131.00   1.0000   12.0000
omega____ theta____ kappa____ phi______ frames
    -      110.0000  -63.0000   60.0000 26

#__ type_ start__ end____ width___ exp.time_
 36 omega   41.00  108.00   1.0000   12.0000
omega____ theta____ kappa____ phi______ frames
    -      110.0000  -88.0000  154.0000 67

#__ type_ start__ end____ width___ exp.time_
 37 omega   51.00  127.00   1.0000   12.0000
omega____ theta____ kappa____ phi______ frames
    -      110.0000  -88.0000   23.0000 76

#__ type_ start__ end____ width___ exp.time_
 38 omega   88.00  171.00   1.0000   12.0000
omega____ theta____ kappa____ phi______ frames
    -      110.0000   63.0000 -120.0000 83

#__ type_ start__ end____ width___ exp.time_
 39 omega   71.00  134.00   1.0000   12.0000
omega____ theta____ kappa____ phi______ frames
    -      110.0000  -88.0000 -126.0000 63
;
_diffrn_measurement_device_type 'Xcalibur, Sapphire3, Gemini ultra'
_diffrn_measurement_method '\w scans'
_diffrn_orient_matrix_UB_11 -0.0853449000
_diffrn_orient_matrix_UB_12 0.0672176000
_diffrn_orient_matrix_UB_13 0.0408822000
_diffrn_orient_matrix_UB_21 -0.0091858000
_diffrn_orient_matrix_UB_22 -0.0696897000
_diffrn_orient_matrix_UB_23 0.0685357000
_diffrn_orient_matrix_UB_31 0.1091604000
_diffrn_orient_matrix_UB_32 0.0308548000
_diffrn_orient_matrix_UB_33 0.0218855000
_diffrn_radiation_monochromator mirror
_diffrn_radiation_type 'Cu K\a'
_diffrn_radiation_wavelength 1.5418
_diffrn_reflns_av_R_equivalents 0.0231
_diffrn_reflns_av_unetI/netI 0.0267
_diffrn_reflns_limit_h_max 13
_diffrn_reflns_limit_h_min -11
_diffrn_reflns_limit_k_max 18
_diffrn_reflns_limit_k_min -18
_diffrn_reflns_limit_l_max 22
_diffrn_reflns_limit_l_min -20
_diffrn_reflns_number 24742
_diffrn_reflns_theta_full 67.00
_diffrn_reflns_theta_max 67.00
_diffrn_reflns_theta_min 3.45
_diffrn_source 'Enhance Ultra (Cu) X-ray Source'
_diffrn_source_current n/a
_diffrn_source_voltage n/a
_exptl_absorpt_coefficient_mu 2.972
_exptl_absorpt_correction_T_max 1.00000
_exptl_absorpt_correction_T_min 0.38629
_exptl_absorpt_correction_type multi-scan
_exptl_absorpt_process_details
;
CrysAlisPro, Agilent Technologies,
Version 1.171.35.21 (release 20-01-2012 CrysAlis171 .NET)
(compiled Jan 23 2012,18:06:46)
Empirical absorption correction using spherical harmonics,
 implemented in SCALE3 ABSPACK scaling algorithm.
;
_exptl_crystal_colour orange
_exptl_crystal_density_diffrn 1.227
_exptl_crystal_density_method 'not measured'
_exptl_crystal_description rectangle
_exptl_crystal_F_000 1258
_exptl_crystal_recrystallization_method 'Re-crystallisation from solvent'
_exptl_crystal_size_max 0.71
_exptl_crystal_size_mid 0.21
_exptl_crystal_size_min 0.14
_refine_diff_density_max 1.218
_refine_diff_density_min -0.654
_refine_diff_density_rms 0.092
_refine_ls_extinction_method none
_refine_ls_goodness_of_fit_ref 1.067
_refine_ls_hydrogen_treatment constr
_refine_ls_matrix_type full
_refine_ls_number_parameters 806
_refine_ls_number_reflns 11537
_refine_ls_number_restraints 162
_refine_ls_restrained_S_all 1.079
_refine_ls_R_factor_all 0.0399
_refine_ls_R_factor_gt 0.0377
_refine_ls_shift/su_max 0.003
_refine_ls_shift/su_mean 0.000
_refine_ls_structure_factor_coef Fsqd
_refine_ls_weighting_details 'calc w=1/[\s^2^(Fo^2^)+(0.0734P)^2^+2.4761P] where P=(Fo^2^+2Fc^2^)/3'
_refine_ls_weighting_scheme calc
_refine_ls_wR_factor_gt 0.1129
_refine_ls_wR_factor_ref 0.1149
_reflns_number_gt 10741
_reflns_number_total 11537
_reflns_threshold_expression >2sigma(I)
_cod_data_source_file c6cc05535d2.cif
_cod_data_source_block Zr2-H_090513a_ben
_cod_original_formula_sum 'C72 H83 N2 O2.50 Zr2'
_cod_database_code 7124923
_reflns_odcompleteness_completeness 99.41
_reflns_odcompleteness_iscentric 1
_reflns_odcompleteness_theta 68.13
_solvent_exptl_crystal_recrystallization_method 'diethyl ether/n-pentane'

loop_
_space_group_symop_id
_space_group_symop_operation_xyz
1 'x, y, z'
2 '-x, -y, -z'

loop_
_atom_site_label
_atom_site_type_symbol
_atom_site_fract_x
_atom_site_fract_y
_atom_site_fract_z
_atom_site_U_iso_or_equiv
_atom_site_adp_type
_atom_site_occupancy
_atom_site_symmetry_multiplicity
_atom_site_calc_flag
_atom_site_refinement_flags
_atom_site_disorder_assembly
_atom_site_disorder_group
Zr1 Zr 0.022146(18) 0.464880(13) 0.237148(11) 0.02060(8) Uani 1 1 d . B .
Zr2 Zr -0.077044(18) 0.203681(14) 0.179663(12) 0.02208(8) Uani 1 1 d . . .
O1 O 0.13389(16) 0.49981(11) 0.29253(9) 0.0228(4) Uani 1 1 d . B .
O1S O 0.7393(14) 0.0604(11) 0.4575(9) 0.190(6) Uiso 0.50 1 d PD . .
O2 O -0.05265(17) 0.07443(12) 0.21374(11) 0.0296(4) Uani 1 1 d . B .
N1 N 0.16787(18) 0.34591(13) 0.23369(11) 0.0198(4) Uani 1 1 d . B .
N2 N 0.01766(19) 0.19760(14) 0.27674(11) 0.0216(4) Uani 1 1 d . B .
C1 C 0.0698(2) 0.31471(16) 0.13878(14) 0.0230(5) Uani 1 1 d . B .
H1 H 0.0963 0.3211 0.0857 0.028 Uiso 1 1 calc R . .
C1S C 0.5956(14) 0.0341(12) 0.3831(9) 0.127(5) Uiso 0.50 1 d PD . .
H1SA H 0.5985 -0.0083 0.3506 0.190 Uiso 0.50 1 calc PR . .
H1SB H 0.5627 0.0927 0.3609 0.190 Uiso 0.50 1 calc PR . .
H1SC H 0.5439 0.0158 0.4284 0.190 Uiso 0.50 1 calc PR . .
C2 C -0.0453(2) 0.36496(17) 0.15549(14) 0.0250(5) Uani 1 1 d . B .
H2 H -0.0730 0.4050 0.1163 0.030 Uiso 1 1 calc R . .
C2S C 0.7209(16) 0.0373(14) 0.3978(10) 0.145(6) Uiso 0.50 1 d PD . .
H2SA H 0.7658 -0.0221 0.3952 0.174 Uiso 0.50 1 calc PR . .
H2SB H 0.7597 0.0781 0.3574 0.174 Uiso 0.50 1 calc PR . .
C3 C -0.1234(2) 0.36374(17) 0.22152(15) 0.0253(5) Uani 1 1 d . B .
H3 H -0.2067 0.3800 0.2184 0.030 Uiso 1 1 calc R . .
C3S C 0.8467(11) 0.0625(9) 0.4744(7) 0.092(3) Uiso 0.50 1 d PD . .
H3SA H 0.8984 0.0920 0.4325 0.111 Uiso 0.50 1 calc PR . .
H3SB H 0.8856 0.0016 0.4877 0.111 Uiso 0.50 1 calc PR . .
C4 C -0.0929(2) 0.34111(17) 0.29243(15) 0.0250(5) Uani 1 1 d . . .
H4 H -0.1614 0.3576 0.3300 0.030 Uiso 1 1 calc R B .
C4S C 0.8333(12) 0.1108(9) 0.5350(7) 0.096(4) Uiso 0.50 1 d PD . .
H4SA H 0.8173 0.1742 0.5179 0.143 Uiso 0.50 1 calc PR . .
H4SB H 0.9078 0.0987 0.5563 0.143 Uiso 0.50 1 calc PR . .
H4SC H 0.7661 0.0918 0.5712 0.143 Uiso 0.50 1 calc PR . .
C5 C 0.1726(2) 0.30242(16) 0.17710(13) 0.0215(5) Uani 1 1 d . . .
C6 C 0.2769(2) 0.24801(18) 0.15354(15) 0.0277(6) Uani 1 1 d . B .
H6 H 0.2793 0.2184 0.1140 0.033 Uiso 1 1 calc R . .
C7 C 0.3753(2) 0.2380(2) 0.18824(16) 0.0310(6) Uani 1 1 d . . .
H7 H 0.4475 0.2032 0.1718 0.037 Uiso 1 1 calc R B .
C8 C 0.3688(2) 0.27905(19) 0.24745(15) 0.0283(6) Uani 1 1 d . B .
H8 H 0.4362 0.2714 0.2722 0.034 Uiso 1 1 calc R . .
C9 C 0.2640(2) 0.33124(16) 0.27062(13) 0.0216(5) Uani 1 1 d . . .
C10 C 0.2573(2) 0.37075(17) 0.33639(14) 0.0225(5) Uani 1 1 d . B .
C11 C 0.3171(2) 0.32214(18) 0.39166(15) 0.0259(5) Uani 1 1 d . . .
H11 H 0.3547 0.2642 0.3870 0.031 Uiso 1 1 calc R B .
C12 C 0.3232(2) 0.35556(19) 0.45281(15) 0.0286(6) Uani 1 1 d . A .
C13 C 0.2717(2) 0.44217(19) 0.45603(15) 0.0282(6) Uani 1 1 d . . .
H13 H 0.2780 0.4669 0.4969 0.034 Uiso 1 1 calc R B .
C14 C 0.2116(2) 0.49471(17) 0.40298(14) 0.0241(5) Uani 1 1 d . B .
C15 C 0.1991(2) 0.45600(17) 0.34390(14) 0.0216(5) Uani 1 1 d . . .
C16 C -0.1426(2) 0.54153(18) 0.29705(16) 0.0300(6) Uani 1 1 d . . .
H16A H -0.1435 0.5208 0.3492 0.036 Uiso 1 1 calc R B .
H16B H -0.1297 0.6045 0.2878 0.036 Uiso 1 1 calc R . .
C17 C -0.2637(2) 0.53638(18) 0.28034(15) 0.0282(6) Uani 1 1 d . B .
C18 C -0.3441(3) 0.4850(2) 0.32752(16) 0.0332(6) Uani 1 1 d . . .
H18 H -0.3232 0.4567 0.3728 0.040 Uiso 1 1 calc R B .
C19 C -0.4538(3) 0.4746(2) 0.30939(19) 0.0429(8) Uani 1 1 d . B .
H19 H -0.5060 0.4381 0.3419 0.052 Uiso 1 1 calc R . .
C20 C -0.4876(3) 0.5164(3) 0.2450(2) 0.0484(8) Uani 1 1 d . . .
H20 H -0.5628 0.5093 0.2328 0.058 Uiso 1 1 calc R B .
C21 C -0.4104(3) 0.5690(2) 0.19812(18) 0.0437(8) Uani 1 1 d . B .
H21 H -0.4330 0.5984 0.1535 0.052 Uiso 1 1 calc R . .
C22 C -0.3010(3) 0.5791(2) 0.21551(17) 0.0346(6) Uani 1 1 d . . .
H22 H -0.2497 0.6159 0.1827 0.042 Uiso 1 1 calc R B .
C23 C 0.0372(3) 0.56282(19) 0.13287(16) 0.0349(6) Uani 1 1 d . . .
H23A H -0.0307 0.5633 0.1066 0.042 Uiso 1 1 calc R B .
H23B H 0.0397 0.6232 0.1419 0.042 Uiso 1 1 calc R . .
C24 C 0.1529(3) 0.52799(18) 0.09308(15) 0.0302(6) Uani 1 1 d . B .
C25 C 0.1588(3) 0.4950(3) 0.02958(17) 0.0446(8) Uani 1 1 d . . .
H25 H 0.0874 0.5005 0.0088 0.054 Uiso 1 1 calc R B .
C26 C 0.2639(4) 0.4550(3) -0.0041(2) 0.0578(11) Uani 1 1 d . B .
H26 H 0.2644 0.4348 -0.0481 0.069 Uiso 1 1 calc R . .
C27 C 0.3682(4) 0.4440(3) 0.0251(2) 0.0584(10) Uani 1 1 d . . .
H27 H 0.4402 0.4140 0.0029 0.070 Uiso 1 1 calc R B .
C28 C 0.3664(3) 0.4772(3) 0.0871(2) 0.0537(10) Uani 1 1 d . B .
H28 H 0.4386 0.4713 0.1073 0.064 Uiso 1 1 calc R . .
C29 C 0.2616(3) 0.5190(2) 0.12056(17) 0.0400(7) Uani 1 1 d . . .
H29 H 0.2631 0.5422 0.1630 0.048 Uiso 1 1 calc R B .
C30 C 0.3861(3) 0.3007(2) 0.51393(17) 0.0372(7) Uani 1 1 d . . .
C31 C 0.4425(8) 0.2084(5) 0.4986(4) 0.055(2) Uani 0.50 1 d PU A 1
H31A H 0.3797 0.1761 0.4904 0.082 Uiso 0.50 1 calc PR A 1
H31B H 0.4796 0.1762 0.5399 0.082 Uiso 0.50 1 calc PR A 1
H31C H 0.5041 0.2140 0.4559 0.082 Uiso 0.50 1 calc PR A 1
C31A C 0.5220(8) 0.2712(7) 0.4782(5) 0.067(2) Uani 0.50 1 d PU A 2
H31D H 0.5204 0.2405 0.4381 0.100 Uiso 0.50 1 calc PR A 2
H31E H 0.5647 0.2317 0.5143 0.100 Uiso 0.50 1 calc PR A 2
H31F H 0.5637 0.3236 0.4605 0.100 Uiso 0.50 1 calc PR A 2
C32 C 0.4770(8) 0.3481(6) 0.5321(5) 0.059(2) Uani 0.50 1 d PU A 1
H32A H 0.5356 0.3633 0.4892 0.088 Uiso 0.50 1 calc PR A 1
H32B H 0.5187 0.3102 0.5695 0.088 Uiso 0.50 1 calc PR A 1
H32C H 0.4372 0.4021 0.5498 0.088 Uiso 0.50 1 calc PR A 1
C32A C 0.4043(10) 0.3572(6) 0.5682(5) 0.060(2) Uani 0.50 1 d PU A 2
H32D H 0.4392 0.4102 0.5425 0.091 Uiso 0.50 1 calc PR A 2
H32E H 0.4590 0.3231 0.6004 0.091 Uiso 0.50 1 calc PR A 2
H32F H 0.3264 0.3743 0.5964 0.091 Uiso 0.50 1 calc PR A 2
C33 C 0.2857(6) 0.2827(6) 0.5824(4) 0.0488(17) Uani 0.50 1 d PU A 1
H33A H 0.2545 0.3382 0.6003 0.073 Uiso 0.50 1 calc PR A 1
H33B H 0.3211 0.2405 0.6201 0.073 Uiso 0.50 1 calc PR A 1
H33C H 0.2196 0.2584 0.5689 0.073 Uiso 0.50 1 calc PR A 1
C33A C 0.3261(11) 0.2258(7) 0.5448(6) 0.081(3) Uani 0.50 1 d PU A 2
H33D H 0.2487 0.2446 0.5728 0.121 Uiso 0.50 1 calc PR A 2
H33E H 0.3761 0.1850 0.5763 0.121 Uiso 0.50 1 calc PR A 2
H33F H 0.3119 0.1962 0.5066 0.121 Uiso 0.50 1 calc PR A 2
C34 C 0.1673(3) 0.59255(18) 0.40735(15) 0.0285(6) Uani 1 1 d . . .
C35 C 0.1998(3) 0.6202(2) 0.47358(19) 0.0450(8) Uani 1 1 d . B .
H35A H 0.1608 0.5854 0.5171 0.067 Uiso 1 1 calc R . .
H35B H 0.1720 0.6830 0.4738 0.067 Uiso 1 1 calc R . .
H35C H 0.2874 0.6098 0.4723 0.067 Uiso 1 1 calc R . .
C36 C 0.2290(3) 0.6498(2) 0.34079(19) 0.0437(8) Uani 1 1 d . B .
H36A H 0.3167 0.6381 0.3391 0.066 Uiso 1 1 calc R . .
H36B H 0.2026 0.7123 0.3436 0.066 Uiso 1 1 calc R . .
H36C H 0.2071 0.6356 0.2973 0.066 Uiso 1 1 calc R . .
C37 C 0.0304(3) 0.6114(2) 0.4123(2) 0.0429(8) Uani 1 1 d . B .
H37A H 0.0057 0.5968 0.3698 0.064 Uiso 1 1 calc R . .
H37B H 0.0050 0.6740 0.4149 0.064 Uiso 1 1 calc R . .
H37C H -0.0075 0.5755 0.4555 0.064 Uiso 1 1 calc R . .
C38 C -0.0158(2) 0.26289(17) 0.31804(14) 0.0235(5) Uani 1 1 d . B .
C39 C 0.0238(3) 0.25535(18) 0.38457(14) 0.0293(6) Uani 1 1 d . . .
H39 H -0.0054 0.2988 0.4145 0.035 Uiso 1 1 calc R B .
C40 C 0.1047(3) 0.18510(19) 0.40606(15) 0.0317(6) Uani 1 1 d . B .
H40 H 0.1334 0.1800 0.4506 0.038 Uiso 1 1 calc R . .
C41 C 0.1446(3) 0.12144(19) 0.36236(15) 0.0297(6) Uani 1 1 d . . .
H41 H 0.2027 0.0734 0.3762 0.036 Uiso 1 1 calc R B .
C42 C 0.0996(2) 0.12762(17) 0.29837(14) 0.0230(5) Uani 1 1 d . B .
C43 C 0.1341(2) 0.05300(17) 0.25780(14) 0.0237(5) Uani 1 1 d . . .
C44 C 0.2498(2) 0.00689(17) 0.25816(14) 0.0254(5) Uani 1 1 d . B .
H44 H 0.3081 0.0303 0.2769 0.031 Uiso 1 1 calc R . .
C45 C 0.2816(2) -0.07206(18) 0.23182(14) 0.0263(5) Uani 1 1 d . . .
C46 C 0.1906(3) -0.10712(18) 0.20988(15) 0.0288(6) Uani 1 1 d . B .
H46 H 0.2091 -0.1638 0.1960 0.035 Uiso 1 1 calc R . .
C47 C 0.0742(3) -0.06421(18) 0.20706(15) 0.0280(6) Uani 1 1 d . . .
C48 C 0.0502(2) 0.02151(17) 0.22578(14) 0.0249(5) Uani 1 1 d . B .
C49 C -0.2794(12) 0.2174(8) 0.2324(4) 0.0324(18) Uani 0.60 1 d PDU B 1
H49A H -0.3032 0.1652 0.2671 0.039 Uiso 0.60 1 calc PR B 1
H49B H -0.3073 0.2727 0.2523 0.039 Uiso 0.60 1 calc PR B 1
C49A C -0.2769(17) 0.2280(10) 0.2148(7) 0.029(3) Uani 0.40 1 d PDU B 2
H49C H -0.3082 0.1819 0.2536 0.035 Uiso 0.40 1 calc PR B 2
H49D H -0.3046 0.2875 0.2273 0.035 Uiso 0.40 1 calc PR B 2
C50 C -0.3065(13) 0.2201(7) 0.1598(4) 0.0302(11) Uani 0.60 1 d PDU B 1
C50A C -0.299(2) 0.2189(11) 0.1429(6) 0.0302(11) Uani 0.40 1 d PDU B 2
C51 C -0.3022(19) 0.1443(7) 0.1262(7) 0.041(2) Uani 0.60 1 d PDU B 1
H51 H -0.2896 0.0878 0.1546 0.050 Uiso 0.60 1 calc PR B 1
C51A C -0.305(3) 0.1308(12) 0.1359(10) 0.037(3) Uani 0.40 1 d PU B 2
H51A H -0.3027 0.0839 0.1753 0.045 Uiso 0.40 1 calc PR B 2
C52 C -0.3151(10) 0.1477(6) 0.0557(6) 0.0535(19) Uani 0.60 1 d PDU B 1
H52 H -0.3169 0.0948 0.0378 0.064 Uiso 0.60 1 calc PR B 1
C52A C -0.3127(15) 0.1173(9) 0.0669(8) 0.048(2) Uani 0.40 1 d PU B 2
H52A H -0.3134 0.0596 0.0573 0.058 Uiso 0.40 1 calc PR B 2
C53 C -0.3256(8) 0.2293(7) 0.0102(5) 0.0536(18) Uani 0.60 1 d PDU B 1
H53 H -0.3314 0.2328 -0.0392 0.064 Uiso 0.60 1 calc PR B 1
C53A C -0.3198(12) 0.1907(10) 0.0118(8) 0.054(3) Uani 0.40 1 d PU B 2
H53A H -0.3254 0.1807 -0.0349 0.064 Uiso 0.40 1 calc PR B 2
C54 C -0.3272(7) 0.3029(5) 0.0390(4) 0.0437(16) Uani 0.60 1 d PDU B 1
H54 H -0.3356 0.3587 0.0089 0.052 Uiso 0.60 1 calc PR B 1
C54A C -0.3190(13) 0.2748(11) 0.0214(7) 0.052(3) Uani 0.40 1 d PU B 2
H54A H -0.3258 0.3222 -0.0174 0.062 Uiso 0.40 1 calc PR B 2
C55 C -0.3172(7) 0.3006(5) 0.1107(4) 0.0330(14) Uani 0.60 1 d PDU B 1
H55 H -0.3175 0.3546 0.1275 0.040 Uiso 0.60 1 calc PR B 1
C55A C -0.3084(14) 0.2904(9) 0.0868(7) 0.045(2) Uani 0.40 1 d PU B 2
H55A H -0.3071 0.3488 0.0948 0.054 Uiso 0.40 1 calc PR B 2
C56 C -0.0211(3) 0.1910(2) 0.05961(16) 0.0348(6) Uani 1 1 d . B .
H56A H -0.0626 0.1436 0.0501 0.042 Uiso 1 1 calc R . .
H56B H -0.0528 0.2467 0.0310 0.042 Uiso 1 1 calc R . .
C57 C 0.1094(3) 0.17205(19) 0.03134(14) 0.0293(6) Uani 1 1 d . . .
C58 C 0.1766(3) 0.0921(2) 0.05479(15) 0.0340(6) Uani 1 1 d . B .
H58 H 0.1370 0.0476 0.0871 0.041 Uiso 1 1 calc R . .
C59 C 0.2990(3) 0.0760(2) 0.03220(17) 0.0410(7) Uani 1 1 d . . .
H59 H 0.3420 0.0211 0.0495 0.049 Uiso 1 1 calc R B .
C60 C 0.3599(3) 0.1388(3) -0.01536(19) 0.0472(8) Uani 1 1 d . B .
H60 H 0.4445 0.1282 -0.0300 0.057 Uiso 1 1 calc R . .
C61 C 0.2948(3) 0.2169(2) -0.04095(18) 0.0454(8) Uani 1 1 d . . .
H61 H 0.3348 0.2599 -0.0748 0.055 Uiso 1 1 calc R B .
C62 C 0.1724(3) 0.2339(2) -0.01836(16) 0.0372(7) Uani 1 1 d . B .
H62 H 0.1300 0.2885 -0.0368 0.045 Uiso 1 1 calc R . .
C63 C 0.4117(3) -0.1174(2) 0.22998(16) 0.0324(6) Uani 1 1 d . B .
C64 C 0.4389(3) -0.1464(3) 0.30719(19) 0.0486(8) Uani 1 1 d . . .
H64A H 0.4278 -0.0948 0.3314 0.073 Uiso 1 1 calc R B .
H64B H 0.5224 -0.1746 0.3061 0.073 Uiso 1 1 calc R . .
H64C H 0.3840 -0.1885 0.3333 0.073 Uiso 1 1 calc R . .
C65 C 0.4330(3) -0.1998(2) 0.1934(2) 0.0451(8) Uani 1 1 d . . .
H65A H 0.3814 -0.2434 0.2209 0.068 Uiso 1 1 calc R B .
H65B H 0.5177 -0.2251 0.1915 0.068 Uiso 1 1 calc R . .
H65C H 0.4133 -0.1834 0.1445 0.068 Uiso 1 1 calc R . .
C66 C 0.4994(3) -0.0529(2) 0.1894(2) 0.0435(8) Uani 1 1 d . . .
H66A H 0.4810 -0.0326 0.1405 0.065 Uiso 1 1 calc R B .
H66B H 0.5822 -0.0826 0.1874 0.065 Uiso 1 1 calc R . .
H66C H 0.4912 -0.0021 0.2144 0.065 Uiso 1 1 calc R . .
C67 C -0.0244(3) -0.10837(19) 0.18541(19) 0.0377(7) Uani 1 1 d . B .
C68 C 0.0202(4) -0.2045(2) 0.1756(3) 0.0560(10) Uani 1 1 d . . .
H68A H 0.0924 -0.2062 0.1391 0.084 Uiso 1 1 calc R B .
H68B H -0.0431 -0.2298 0.1600 0.084 Uiso 1 1 calc R . .
H68C H 0.0398 -0.2389 0.2212 0.084 Uiso 1 1 calc R . .
C69 C -0.1333(3) -0.1088(3) 0.2449(2) 0.0545(10) Uani 1 1 d . . .
H69A H -0.1092 -0.1426 0.2897 0.082 Uiso 1 1 calc R B .
H69B H -0.1966 -0.1360 0.2313 0.082 Uiso 1 1 calc R . .
H69C H -0.1639 -0.0481 0.2519 0.082 Uiso 1 1 calc R . .
C70 C -0.0622(3) -0.0602(2) 0.1139(2) 0.0488(9) Uani 1 1 d . . .
H70A H -0.0904 0.0018 0.1176 0.073 Uiso 1 1 calc R B .
H70B H -0.1273 -0.0880 0.1028 0.073 Uiso 1 1 calc R . .
H70C H 0.0070 -0.0638 0.0756 0.073 Uiso 1 1 calc R . .

loop_
_atom_site_aniso_label
_atom_site_aniso_U_11
_atom_site_aniso_U_22
_atom_site_aniso_U_33
_atom_site_aniso_U_23
_atom_site_aniso_U_13
_atom_site_aniso_U_12
Zr1 0.02033(13) 0.01622(12) 0.02586(13) -0.00342(8) -0.00716(8) 0.00013(8)
Zr2 0.01800(12) 0.01899(12) 0.03072(13) -0.00718(9) -0.00622(9) -0.00007(8)
O1 0.0240(9) 0.0182(8) 0.0268(9) -0.0043(7) -0.0081(7) 0.0012(7)
O2 0.0257(9) 0.0206(9) 0.0458(11) -0.0097(8) -0.0131(8) 0.0016(7)
N1 0.0192(10) 0.0172(10) 0.0225(10) -0.0037(8) -0.0023(8) -0.0013(8)
N2 0.0219(10) 0.0179(10) 0.0245(10) -0.0034(8) -0.0017(8) -0.0028(8)
C1 0.0259(13) 0.0204(12) 0.0231(12) -0.0038(10) -0.0041(10) -0.0039(10)
C2 0.0289(13) 0.0185(12) 0.0293(13) -0.0028(10) -0.0107(10) -0.0027(10)
C3 0.0207(12) 0.0192(12) 0.0381(14) -0.0096(11) -0.0068(10) -0.0008(10)
C4 0.0231(13) 0.0200(12) 0.0318(13) -0.0092(10) 0.0015(10) -0.0028(10)
C5 0.0229(12) 0.0186(12) 0.0229(12) -0.0034(9) 0.0001(9) -0.0059(10)
C6 0.0263(13) 0.0294(14) 0.0287(13) -0.0129(11) 0.0006(10) -0.0027(11)
C7 0.0176(12) 0.0343(15) 0.0416(16) -0.0145(12) 0.0000(11) 0.0004(11)
C8 0.0194(12) 0.0305(14) 0.0356(14) -0.0091(11) -0.0052(10) 0.0007(10)
C9 0.0196(12) 0.0207(12) 0.0250(12) -0.0040(10) -0.0040(9) -0.0027(9)
C10 0.0182(12) 0.0231(13) 0.0274(13) -0.0064(10) -0.0041(10) -0.0030(10)
C11 0.0230(13) 0.0230(13) 0.0317(14) -0.0046(10) -0.0074(10) 0.0006(10)
C12 0.0257(13) 0.0316(14) 0.0284(13) -0.0045(11) -0.0075(11) 0.0007(11)
C13 0.0271(13) 0.0331(15) 0.0262(13) -0.0100(11) -0.0063(10) 0.0002(11)
C14 0.0213(12) 0.0244(13) 0.0275(13) -0.0071(10) -0.0033(10) -0.0024(10)
C15 0.0183(12) 0.0215(12) 0.0254(12) -0.0031(10) -0.0042(9) -0.0040(10)
C16 0.0264(14) 0.0242(13) 0.0408(15) -0.0104(12) -0.0057(11) -0.0002(11)
C17 0.0245(13) 0.0238(13) 0.0365(14) -0.0134(11) -0.0017(11) 0.0033(10)
C18 0.0278(14) 0.0375(16) 0.0331(15) -0.0092(12) -0.0013(11) 0.0005(12)
C19 0.0264(15) 0.053(2) 0.0474(18) -0.0096(15) 0.0027(13) -0.0074(14)
C20 0.0269(16) 0.069(2) 0.052(2) -0.0143(18) -0.0088(14) -0.0048(16)
C21 0.0345(16) 0.054(2) 0.0406(17) -0.0075(15) -0.0097(13) 0.0063(15)
C22 0.0290(14) 0.0315(15) 0.0394(16) -0.0039(12) -0.0018(12) 0.0028(12)
C23 0.0418(17) 0.0250(14) 0.0341(15) 0.0036(11) -0.0062(12) -0.0018(12)
C24 0.0364(15) 0.0258(14) 0.0271(13) 0.0055(11) -0.0058(11) -0.0106(12)
C25 0.0381(17) 0.065(2) 0.0350(16) -0.0069(15) -0.0063(13) -0.0212(16)
C26 0.056(2) 0.072(3) 0.052(2) -0.0277(19) 0.0142(17) -0.032(2)
C27 0.041(2) 0.054(2) 0.073(3) -0.011(2) 0.0139(18) -0.0084(17)
C28 0.0317(17) 0.067(3) 0.057(2) 0.0101(19) -0.0084(15) -0.0114(17)
C29 0.0393(17) 0.0505(19) 0.0325(15) 0.0031(13) -0.0092(13) -0.0206(15)
C30 0.0400(17) 0.0381(17) 0.0347(15) -0.0071(13) -0.0184(13) 0.0078(13)
C31 0.065(4) 0.051(4) 0.044(4) -0.010(3) -0.027(3) 0.030(4)
C31A 0.062(5) 0.079(5) 0.061(4) -0.021(4) -0.033(4) 0.028(4)
C32 0.053(4) 0.066(5) 0.063(5) 0.014(4) -0.041(4) -0.015(4)
C32A 0.084(6) 0.056(4) 0.046(4) -0.013(3) -0.035(4) 0.012(4)
C33 0.044(4) 0.061(4) 0.029(3) 0.011(3) -0.005(3) 0.011(3)
C33A 0.101(6) 0.067(5) 0.079(6) 0.032(5) -0.057(5) -0.029(5)
C34 0.0299(14) 0.0244(13) 0.0340(14) -0.0116(11) -0.0077(11) -0.0004(11)
C35 0.056(2) 0.0373(17) 0.0493(19) -0.0216(15) -0.0216(16) 0.0028(15)
C36 0.059(2) 0.0247(15) 0.0486(19) -0.0073(13) -0.0043(16) -0.0113(14)
C37 0.0350(17) 0.0360(17) 0.061(2) -0.0219(15) -0.0120(15) 0.0078(13)
C38 0.0224(12) 0.0210(12) 0.0257(12) -0.0039(10) 0.0026(10) -0.0058(10)
C39 0.0368(15) 0.0260(14) 0.0242(13) -0.0072(11) 0.0032(11) -0.0061(11)
C40 0.0448(17) 0.0293(15) 0.0219(13) -0.0033(11) -0.0072(11) -0.0063(12)
C41 0.0365(15) 0.0242(13) 0.0282(13) -0.0023(11) -0.0093(11) 0.0000(11)
C42 0.0234(12) 0.0194(12) 0.0253(12) -0.0018(10) -0.0031(10) -0.0032(10)
C43 0.0259(13) 0.0184(12) 0.0250(12) -0.0007(10) -0.0034(10) -0.0011(10)
C44 0.0250(13) 0.0233(13) 0.0273(13) -0.0016(10) -0.0063(10) -0.0011(10)
C45 0.0274(13) 0.0239(13) 0.0246(12) 0.0000(10) -0.0026(10) 0.0005(11)
C46 0.0349(15) 0.0186(12) 0.0317(14) -0.0035(10) -0.0054(11) 0.0005(11)
C47 0.0313(14) 0.0194(13) 0.0348(14) -0.0049(11) -0.0089(11) -0.0025(11)
C48 0.0238(13) 0.0195(12) 0.0307(13) -0.0035(10) -0.0049(10) -0.0002(10)
C49 0.026(3) 0.034(4) 0.035(3) 0.001(3) 0.000(3) -0.008(2)
C49A 0.024(4) 0.020(4) 0.039(4) -0.001(3) -0.002(4) -0.002(3)
C50 0.0143(18) 0.0324(14) 0.042(3) -0.0010(19) -0.004(3) -0.0035(12)
C50A 0.0143(18) 0.0324(14) 0.042(3) -0.0010(19) -0.004(3) -0.0035(12)
C51 0.029(4) 0.039(3) 0.057(3) -0.006(3) -0.009(3) -0.007(3)
C51A 0.027(5) 0.037(4) 0.050(4) -0.005(3) -0.011(4) -0.008(4)
C52 0.049(4) 0.055(3) 0.064(4) -0.014(3) -0.016(3) -0.014(3)
C52A 0.042(4) 0.053(4) 0.053(4) -0.003(3) -0.017(3) -0.011(4)
C53 0.055(4) 0.055(4) 0.059(3) -0.017(3) -0.026(3) -0.003(4)
C53A 0.048(4) 0.056(4) 0.059(4) 0.001(3) -0.022(4) -0.011(4)
C54 0.038(3) 0.053(3) 0.044(3) -0.007(2) -0.016(3) -0.007(3)
C54A 0.051(5) 0.053(4) 0.053(4) -0.006(3) -0.013(4) -0.004(4)
C55 0.023(3) 0.039(2) 0.037(3) -0.003(2) -0.008(3) -0.006(2)
C55A 0.040(4) 0.046(4) 0.045(4) 0.005(3) -0.007(4) -0.008(3)
C56 0.0313(15) 0.0406(17) 0.0374(15) -0.0165(13) -0.0095(12) -0.0024(12)
C57 0.0337(15) 0.0327(15) 0.0248(13) -0.0124(11) -0.0064(11) -0.0030(12)
C58 0.0422(17) 0.0324(15) 0.0276(14) -0.0087(11) -0.0031(12) -0.0030(13)
C59 0.0435(18) 0.0428(18) 0.0345(16) -0.0126(13) -0.0059(13) 0.0096(14)
C60 0.0368(17) 0.059(2) 0.0431(18) -0.0196(16) 0.0072(14) 0.0007(16)
C61 0.050(2) 0.0460(19) 0.0349(16) -0.0071(14) 0.0104(14) -0.0090(16)
C62 0.0473(18) 0.0344(16) 0.0279(14) -0.0053(12) -0.0046(12) 0.0001(13)
C63 0.0294(14) 0.0297(15) 0.0346(15) -0.0032(12) -0.0043(11) 0.0051(12)
C64 0.0428(18) 0.051(2) 0.0454(19) 0.0007(16) -0.0161(15) 0.0152(16)
C65 0.0357(17) 0.0364(17) 0.059(2) -0.0148(15) 0.0002(15) 0.0097(13)
C66 0.0279(15) 0.0423(18) 0.055(2) -0.0051(15) -0.0004(14) 0.0015(13)
C67 0.0373(16) 0.0223(14) 0.059(2) -0.0123(13) -0.0182(14) -0.0021(12)
C68 0.058(2) 0.0229(16) 0.097(3) -0.0165(18) -0.034(2) -0.0022(15)
C69 0.044(2) 0.0408(19) 0.083(3) -0.0114(19) -0.0078(18) -0.0179(16)
C70 0.056(2) 0.0338(17) 0.069(2) -0.0195(16) -0.0344(18) -0.0010(15)

loop_
_atom_type_symbol
_atom_type_description
_atom_type_scat_dispersion_real
_atom_type_scat_dispersion_imag
_atom_type_scat_source
C C 0.0181 0.0091 'International Tables Vol C Tables 4.2.6.8 and 6.1.1.4'
H H 0.0000 0.0000 'International Tables Vol C Tables 4.2.6.8 and 6.1.1.4'
N N 0.0311 0.0180 'International Tables Vol C Tables 4.2.6.8 and 6.1.1.4'
O O 0.0492 0.0322 'International Tables Vol C Tables 4.2.6.8 and 6.1.1.4'
Zr Zr -0.1862 2.2449 'International Tables Vol C Tables 4.2.6.8 and 6.1.1.4'

loop_
_geom_angle_atom_site_label_1
_geom_angle_atom_site_label_2
_geom_angle_atom_site_label_3
_geom_angle
O1 Zr1 N1 80.69(7)
O1 Zr1 C2 154.86(8)
O1 Zr1 C3 151.56(8)
O1 Zr1 C4 118.54(8)
O1 Zr1 C16 92.27(9)
O1 Zr1 C23 103.92(10)
N1 Zr1 C2 74.41(8)
N1 Zr1 C3 86.91(8)
N1 Zr1 C4 77.77(8)
N1 Zr1 C16 150.72(9)
C3 Zr1 C2 31.39(9)
C4 Zr1 C2 59.60(8)
C4 Zr1 C3 33.20(9)
C16 Zr1 C2 111.22(9)
C16 Zr1 C3 86.13(9)
C16 Zr1 C4 80.91(9)
C23 Zr1 N1 112.39(9)
C23 Zr1 C2 82.74(10)
C23 Zr1 C3 104.46(10)
C23 Zr1 C4 137.52(11)
C23 Zr1 C16 96.89(11)
O2 Zr2 N2 78.70(8)
O2 Zr2 C1 131.48(8)
O2 Zr2 C2 160.71(8)
O2 Zr2 C3 144.54(8)
O2 Zr2 C49 93.2(3)
O2 Zr2 C49A 98.7(4)
O2 Zr2 C50 99.0(2)
O2 Zr2 C50A 99.6(3)
O2 Zr2 C56 94.32(10)
N2 Zr2 C1 75.65(8)
N2 Zr2 C2 84.26(8)
N2 Zr2 C3 71.97(8)
N2 Zr2 C49 101.3(2)
N2 Zr2 C50 134.56(17)
N2 Zr2 C50A 141.4(3)
N2 Zr2 C56 137.02(9)
C1 Zr2 C2 33.07(8)
C1 Zr2 C3 59.15(8)
C1 Zr2 C50 128.1(2)
C1 Zr2 C50A 125.8(3)
C2 Zr2 C3 31.10(8)
C2 Zr2 C50 99.4(2)
C2 Zr2 C50A 99.4(3)
C3 Zr2 C50A 91.4(3)
C49 Zr2 C1 131.7(3)
C49 Zr2 C2 99.0(3)
C49 Zr2 C3 73.9(3)
C49 Zr2 C50 33.3(2)
C49 Zr2 C50A 40.1(4)
C49A Zr2 N2 108.4(3)
C49A Zr2 C1 128.3(4)
C49A Zr2 C2 95.2(4)
C49A Zr2 C3 73.0(4)
C49A Zr2 C49 8.3(4)
C49A Zr2 C50 26.3(4)
C49A Zr2 C50A 33.1(4)
C49A Zr2 C56 114.6(3)
C50 Zr2 C3 88.1(2)
C50 Zr2 C50A 6.8(4)
C56 Zr2 C1 78.21(10)
C56 Zr2 C2 91.99(10)
C56 Zr2 C3 120.72(10)
C56 Zr2 C49 121.6(2)
C56 Zr2 C50 88.35(18)
C56 Zr2 C50A 81.5(3)
C15 O1 Zr1 134.03(16)
C2S O1S C3S 124.4(16)
C48 O2 Zr2 129.22(17)
C5 N1 Zr1 114.29(16)
C5 N1 C9 119.0(2)
C9 N1 Zr1 124.43(16)
C38 N2 Zr2 118.51(17)
C38 N2 C42 118.8(2)
C42 N2 Zr2 122.51(17)
Zr2 C1 H1 111.1
C2 C1 Zr2 74.44(14)
C2 C1 H1 111.1
C2 C1 C5 127.6(2)
C5 C1 Zr2 116.16(16)
C5 C1 H1 111.1
H1SA C1S H1SB 109.5
H1SA C1S H1SC 109.5
H1SB C1S H1SC 109.5
C2S C1S H1SA 109.5
C2S C1S H1SB 109.5
C2S C1S H1SC 109.5
Zr1 C2 H2 105.4
Zr2 C2 Zr1 131.08(11)
Zr2 C2 H2 122.4
C1 C2 Zr1 97.51(16)
C1 C2 Zr2 72.49(14)
C1 C2 H2 115.2
C3 C2 Zr1 69.12(14)
C3 C2 Zr2 81.04(15)
C3 C2 C1 129.6(2)
C3 C2 H2 115.2
O1S C2S C1S 121.4(17)
O1S C2S H2SA 107.0
O1S C2S H2SB 107.0
C1S C2S H2SA 107.0
C1S C2S H2SB 107.0
H2SA C2S H2SB 106.7
Zr1 C3 Zr2 129.38(10)
Zr1 C3 H3 126.0
Zr2 C3 H3 103.3
C2 C3 Zr1 79.49(15)
C2 C3 Zr2 67.86(14)
C2 C3 H3 116.0
C2 C3 C4 128.1(2)
C4 C3 Zr1 70.63(14)
C4 C3 Zr2 100.14(16)
C4 C3 H3 116.0
O1S C3S H3SA 109.8
O1S C3S H3SB 109.8
O1S C3S C4S 109.3(13)
H3SA C3S H3SB 108.3
C4S C3S H3SA 109.8
C4S C3S H3SB 109.8
Zr1 C4 H4 112.6
C3 C4 Zr1 76.16(15)
C3 C4 H4 112.6
C3 C4 C38 125.1(2)
C38 C4 Zr1 112.11(17)
C38 C4 H4 112.6
C3S C4S H4SA 109.5
C3S C4S H4SB 109.5
C3S C4S H4SC 109.5
H4SA C4S H4SB 109.5
H4SA C4S H4SC 109.5
H4SB C4S H4SC 109.5
N1 C5 C1 119.8(2)
N1 C5 C6 121.1(2)
C6 C5 C1 119.0(2)
C5 C6 H6 120.3
C7 C6 C5 119.3(2)
C7 C6 H6 120.3
C6 C7 H7 120.2
C6 C7 C8 119.6(2)
C8 C7 H7 120.2
C7 C8 H8 119.9
C7 C8 C9 120.1(3)
C9 C8 H8 119.9
N1 C9 C8 120.7(2)
N1 C9 C10 120.3(2)
C8 C9 C10 119.0(2)
C11 C10 C9 117.8(2)
C11 C10 C15 119.0(2)
C15 C10 C9 123.1(2)
C10 C11 H11 118.9
C12 C11 C10 122.2(3)
C12 C11 H11 118.9
C11 C12 C13 117.1(2)
C11 C12 C30 121.7(3)
C13 C12 C30 121.2(3)
C12 C13 H13 118.0
C14 C13 C12 123.9(3)
C14 C13 H13 118.0
C13 C14 C15 117.3(2)
C13 C14 C34 120.6(2)
C15 C14 C34 122.0(2)
O1 C15 C10 118.4(2)
O1 C15 C14 121.5(2)
C10 C15 C14 120.1(2)
Zr1 C16 H16A 107.7
Zr1 C16 H16B 107.7
H16A C16 H16B 107.1
C17 C16 Zr1 118.47(18)
C17 C16 H16A 107.7
C17 C16 H16B 107.7
C18 C17 C16 121.2(3)
C18 C17 C22 116.9(3)
C22 C17 C16 121.9(3)
C17 C18 H18 119.4
C19 C18 C17 121.2(3)
C19 C18 H18 119.4
C18 C19 H19 119.7
C20 C19 C18 120.7(3)
C20 C19 H19 119.7
C19 C20 H20 120.5
C19 C20 C21 119.0(3)
C21 C20 H20 120.5
C20 C21 H21 119.7
C22 C21 C20 120.6(3)
C22 C21 H21 119.7
C17 C22 H22 119.2
C21 C22 C17 121.6(3)
C21 C22 H22 119.2
Zr1 C23 H23A 111.3
Zr1 C23 H23B 111.3
H23A C23 H23B 109.2
C24 C23 Zr1 102.30(18)
C24 C23 H23A 111.3
C24 C23 H23B 111.3
C25 C24 C23 122.1(3)
C25 C24 C29 116.0(3)
C29 C24 C23 121.7(3)
C24 C25 H25 118.7
C26 C25 C24 122.5(3)
C26 C25 H25 118.7
C25 C26 H26 119.7
C27 C26 C25 120.5(4)
C27 C26 H26 119.7
C26 C27 H27 120.7
C26 C27 C28 118.6(4)
C28 C27 H27 120.7
C27 C28 H28 119.5
C27 C28 C29 121.1(3)
C29 C28 H28 119.5
C24 C29 H29 119.4
C28 C29 C24 121.2(3)
C28 C29 H29 119.4
C12 C30 C31 113.3(3)
C12 C30 C31A 106.0(4)
C12 C30 C32A 112.0(4)
C12 C30 C33 107.7(3)
C31 C30 C31A 52.2(5)
C31 C30 C33 104.7(5)
C32 C30 C12 111.3(4)
C32 C30 C31 110.5(6)
C32 C30 C31A 66.0(6)
C32 C30 C32A 38.3(5)
C32 C30 C33 109.1(6)
C32A C30 C31 132.9(5)
C32A C30 C31A 102.8(6)
C32A C30 C33 72.8(6)
C33 C30 C31A 145.0(5)
C33A C30 C12 110.2(4)
C33A C30 C31 59.7(7)
C33A C30 C31A 110.8(7)
C33A C30 C32 137.3(5)
C33A C30 C32A 114.4(7)
C33A C30 C33 47.6(6)
C30 C31 H31A 109.5
C30 C31 H31B 109.5
C30 C31 H31C 109.5
C30 C31A H31D 109.5
C30 C31A H31E 109.5
C30 C31A H31F 109.5
H31D C31A H31E 109.5
H31D C31A H31F 109.5
H31E C31A H31F 109.5
C30 C32 H32A 109.5
C30 C32 H32B 109.5
C30 C32 H32C 109.5
C30 C32A H32D 109.5
C30 C32A H32E 109.5
C30 C32A H32F 109.5
H32D C32A H32E 109.5
H32D C32A H32F 109.5
H32E C32A H32F 109.5
C30 C33 H33A 109.5
C30 C33 H33B 109.5
C30 C33 H33C 109.5
C30 C33A H33D 109.5
C30 C33A H33E 109.5
C30 C33A H33F 109.5
H33D C33A H33E 109.5
H33D C33A H33F 109.5
H33E C33A H33F 109.5
C35 C34 C14 111.9(2)
C35 C34 C36 107.4(3)
C36 C34 C14 108.9(2)
C37 C34 C14 111.4(2)
C37 C34 C35 106.7(3)
C37 C34 C36 110.5(3)
C34 C35 H35A 109.5
C34 C35 H35B 109.5
C34 C35 H35C 109.5
H35A C35 H35B 109.5
H35A C35 H35C 109.5
H35B C35 H35C 109.5
C34 C36 H36A 109.5
C34 C36 H36B 109.5
C34 C36 H36C 109.5
H36A C36 H36B 109.5
H36A C36 H36C 109.5
H36B C36 H36C 109.5
C34 C37 H37A 109.5
C34 C37 H37B 109.5
C34 C37 H37C 109.5
H37A C37 H37B 109.5
H37A C37 H37C 109.5
H37B C37 H37C 109.5
N2 C38 C4 119.4(2)
N2 C38 C39 121.1(2)
C39 C38 C4 119.6(2)
C38 C39 H39 120.2
C40 C39 C38 119.6(3)
C40 C39 H39 120.2
C39 C40 H40 120.3
C39 C40 C41 119.4(3)
C41 C40 H40 120.3
C40 C41 H41 119.9
C40 C41 C42 120.2(3)
C42 C41 H41 119.9
N2 C42 C41 120.7(2)
N2 C42 C43 121.0(2)
C41 C42 C43 118.1(2)
C44 C43 C42 118.7(2)
C44 C43 C48 119.2(2)
C48 C43 C42 121.7(2)
C43 C44 H44 119.1
C45 C44 C43 121.7(3)
C45 C44 H44 119.1
C44 C45 C46 117.0(2)
C44 C45 C63 119.4(2)
C46 C45 C63 123.6(2)
C45 C46 H46 117.9
C47 C46 C45 124.1(3)
C47 C46 H46 117.9
C46 C47 C48 116.7(2)
C46 C47 C67 121.6(2)
C48 C47 C67 121.6(2)
O2 C48 C43 118.6(2)
O2 C48 C47 121.5(2)
C43 C48 C47 119.9(2)
Zr2 C49 H49A 114.4
Zr2 C49 H49B 114.4
H49A C49 H49B 111.5
C50 C49 Zr2 85.7(8)
C50 C49 H49A 114.4
C50 C49 H49B 114.4
Zr2 C49A H49C 113.5
Zr2 C49A H49D 113.5
H49C C49A H49D 110.8
C50A C49A Zr2 90.6(12)
C50A C49A H49C 113.5
C50A C49A H49D 113.5
C49 C50 Zr2 61.0(7)
C51 C50 Zr2 99.4(11)
C51 C50 C49 124.9(10)
C55 C50 Zr2 102.2(7)
C55 C50 C49 121.5(8)
C55 C50 C51 112.6(7)
C49A C50A Zr2 56.2(10)
C51A C50A Zr2 100.2(16)
C51A C50A C49A 113.1(14)
C55A C50A Zr2 107.6(13)
C55A C50A C49A 123.0(13)
C55A C50A C51A 123.9(12)
C50 C51 H51 117.7
C52 C51 C50 124.5(9)
C52 C51 H51 117.7
C50A C51A H51A 122.3
C52A C51A C50A 115.4(14)
C52A C51A H51A 122.3
C51 C52 H52 120.0
C51 C52 C53 119.9(8)
C53 C52 H52 120.0
C51A C52A H52A 120.5
C51A C52A C53A 118.9(13)
C53A C52A H52A 120.5
C52 C53 H53 121.1
C54 C53 C52 117.8(7)
C54 C53 H53 121.1
C52A C53A H53A 118.1
C54A C53A C52A 123.8(13)
C54A C53A H53A 118.1
C53 C54 H54 118.5
C53 C54 C55 122.9(7)
C55 C54 H54 118.5
C53A C54A H54A 120.5
C55A C54A C53A 119.0(13)
C55A C54A H54A 120.5
C50 C55 H55 118.9
C54 C55 C50 122.2(7)
C54 C55 H55 118.9
C50A C55A H55A 120.6
C54A C55A C50A 118.9(13)
C54A C55A H55A 120.6
Zr2 C56 H56A 107.6
Zr2 C56 H56B 107.6
H56A C56 H56B 107.0
C57 C56 Zr2 118.85(19)
C57 C56 H56A 107.6
C57 C56 H56B 107.6
C58 C57 C56 121.3(3)
C58 C57 C62 116.4(3)
C62 C57 C56 122.3(3)
C57 C58 H58 119.1
C59 C58 C57 121.8(3)
C59 C58 H58 119.1
C58 C59 H59 119.5
C58 C59 C60 120.9(3)
C60 C59 H59 119.5
C59 C60 H60 120.8
C61 C60 C59 118.3(3)
C61 C60 H60 120.8
C60 C61 H61 119.4
C60 C61 C62 121.3(3)
C62 C61 H61 119.4
C57 C62 H62 119.3
C61 C62 C57 121.3(3)
C61 C62 H62 119.3
C45 C63 C64 109.3(2)
C45 C63 C65 112.1(3)
C64 C63 C65 107.8(3)
C66 C63 C45 109.8(2)
C66 C63 C64 109.0(3)
C66 C63 C65 108.7(3)
C63 C64 H64A 109.5
C63 C64 H64B 109.5
C63 C64 H64C 109.5
H64A C64 H64B 109.5
H64A C64 H64C 109.5
H64B C64 H64C 109.5
C63 C65 H65A 109.5
C63 C65 H65B 109.5
C63 C65 H65C 109.5
H65A C65 H65B 109.5
H65A C65 H65C 109.5
H65B C65 H65C 109.5
C63 C66 H66A 109.5
C63 C66 H66B 109.5
C63 C66 H66C 109.5
H66A C66 H66B 109.5
H66A C66 H66C 109.5
H66B C66 H66C 109.5
C68 C67 C47 111.6(3)
C69 C67 C47 109.0(3)
C69 C67 C68 107.9(3)
C69 C67 C70 110.1(3)
C70 C67 C47 111.4(3)
C70 C67 C68 106.8(3)
C67 C68 H68A 109.5
C67 C68 H68B 109.5
C67 C68 H68C 109.5
H68A C68 H68B 109.5
H68A C68 H68C 109.5
H68B C68 H68C 109.5
C67 C69 H69A 109.5
C67 C69 H69B 109.5
C67 C69 H69C 109.5
H69A C69 H69B 109.5
H69A C69 H69C 109.5
H69B C69 H69C 109.5
C67 C70 H70A 109.5
C67 C70 H70B 109.5
C67 C70 H70C 109.5
H70A C70 H70B 109.5
H70A C70 H70C 109.5
H70B C70 H70C 109.5

loop_
_geom_bond_atom_site_label_1
_geom_bond_atom_site_label_2
_geom_bond_distance
Zr1 O1 1.9782(17)
Zr1 N1 2.290(2)
Zr1 C2 2.665(3)
Zr1 C3 2.533(2)
Zr1 C4 2.461(3)
Zr1 C16 2.305(3)
Zr1 C23 2.277(3)
Zr2 O2 1.9879(19)
Zr2 N2 2.285(2)
Zr2 C1 2.507(2)
Zr2 C2 2.532(3)
Zr2 C3 2.700(2)
Zr2 C49 2.338(13)
Zr2 C49A 2.247(19)
Zr2 C50 2.665(14)
Zr2 C50A 2.70(2)
Zr2 C56 2.313(3)
O1 C15 1.355(3)
O1S C2S 1.319(15)
O1S C3S 1.320(14)
O2 C48 1.351(3)
N1 C5 1.368(3)
N1 C9 1.370(3)
N2 C38 1.368(3)
N2 C42 1.373(3)
C1 H1 1.0000
C1 C2 1.434(4)
C1 C5 1.455(4)
C1S H1SA 0.9800
C1S H1SB 0.9800
C1S H1SC 0.9800
C1S C2S 1.507(15)
C2 H2 0.9500
C2 C3 1.412(4)
C2S H2SA 0.9900
C2S H2SB 0.9900
C3 H3 0.9500
C3 C4 1.428(4)
C3S H3SA 0.9900
C3S H3SB 0.9900
C3S C4S 1.469(13)
C4 H4 1.0000
C4 C38 1.447(4)
C4S H4SA 0.9800
C4S H4SB 0.9800
C4S H4SC 0.9800
C5 C6 1.405(4)
C6 H6 0.9500
C6 C7 1.372(4)
C7 H7 0.9500
C7 C8 1.385(4)
C8 H8 0.9500
C8 C9 1.388(4)
C9 C10 1.485(4)
C10 C11 1.398(4)
C10 C15 1.409(4)
C11 H11 0.9500
C11 C12 1.381(4)
C12 C13 1.392(4)
C12 C30 1.533(4)
C13 H13 0.9500
C13 C14 1.391(4)
C14 C15 1.411(4)
C14 C34 1.540(4)
C16 H16A 0.9900
C16 H16B 0.9900
C16 C17 1.481(4)
C17 C18 1.398(4)
C17 C22 1.400(4)
C18 H18 0.9500
C18 C19 1.389(4)
C19 H19 0.9500
C19 C20 1.374(5)
C20 H20 0.9500
C20 C21 1.384(5)
C21 H21 0.9500
C21 C22 1.378(5)
C22 H22 0.9500
C23 H23A 0.9900
C23 H23B 0.9900
C23 C24 1.479(4)
C24 C25 1.391(4)
C24 C29 1.402(4)
C25 H25 0.9500
C25 C26 1.372(5)
C26 H26 0.9500
C26 C27 1.371(6)
C27 H27 0.9500
C27 C28 1.375(6)
C28 H28 0.9500
C28 C29 1.380(5)
C29 H29 0.9500
C30 C31 1.538(8)
C30 C31A 1.610(9)
C30 C32 1.475(8)
C30 C32A 1.536(8)
C30 C33 1.594(7)
C30 C33A 1.419(10)
C31 H31A 0.9800
C31 H31B 0.9800
C31 H31C 0.9800
C31A H31D 0.9800
C31A H31E 0.9800
C31A H31F 0.9800
C32 H32A 0.9800
C32 H32B 0.9800
C32 H32C 0.9800
C32A H32D 0.9800
C32A H32E 0.9800
C32A H32F 0.9800
C33 H33A 0.9800
C33 H33B 0.9800
C33 H33C 0.9800
C33A H33D 0.9800
C33A H33E 0.9800
C33A H33F 0.9800
C34 C35 1.529(4)
C34 C36 1.540(4)
C34 C37 1.527(4)
C35 H35A 0.9800
C35 H35B 0.9800
C35 H35C 0.9800
C36 H36A 0.9800
C36 H36B 0.9800
C36 H36C 0.9800
C37 H37A 0.9800
C37 H37B 0.9800
C37 H37C 0.9800
C38 C39 1.403(4)
C39 H39 0.9500
C39 C40 1.367(4)
C40 H40 0.9500
C40 C41 1.386(4)
C41 H41 0.9500
C41 C42 1.389(4)
C42 C43 1.479(4)
C43 C44 1.398(4)
C43 C48 1.406(4)
C44 H44 0.9500
C44 C45 1.385(4)
C45 C46 1.394(4)
C45 C63 1.535(4)
C46 H46 0.9500
C46 C47 1.393(4)
C47 C48 1.417(4)
C47 C67 1.546(4)
C49 H49A 0.9900
C49 H49B 0.9900
C49 C50 1.467(9)
C49A H49C 0.9900
C49A H49D 0.9900
C49A C50A 1.477(13)
C50 C51 1.433(13)
C50 C55 1.424(10)
C50A C51A 1.41(2)
C50A C55A 1.402(18)
C51 H51 0.9500
C51 C52 1.374(13)
C51A H51A 0.9500
C51A C52A 1.39(2)
C52 H52 0.9500
C52 C53 1.404(11)
C52A H52A 0.9500
C52A C53A 1.409(17)
C53 H53 0.9500
C53 C54 1.354(10)
C53A H53A 0.9500
C53A C54A 1.354(19)
C54 H54 0.9500
C54 C55 1.392(8)
C54A H54A 0.9500
C54A C55A 1.347(19)
C55 H55 0.9500
C55A H55A 0.9500
C56 H56A 0.9900
C56 H56B 0.9900
C56 C57 1.490(4)
C57 C58 1.400(4)
C57 C62 1.406(4)
C58 H58 0.9500
C58 C59 1.380(5)
C59 H59 0.9500
C59 C60 1.385(5)
C60 H60 0.9500
C60 C61 1.377(5)
C61 H61 0.9500
C61 C62 1.382(5)
C62 H62 0.9500
C63 C64 1.536(4)
C63 C65 1.538(4)
C63 C66 1.532(4)
C64 H64A 0.9800
C64 H64B 0.9800
C64 H64C 0.9800
C65 H65A 0.9800
C65 H65B 0.9800
C65 H65C 0.9800
C66 H66A 0.9800
C66 H66B 0.9800
C66 H66C 0.9800
C67 C68 1.538(4)
C67 C69 1.529(5)
C67 C70 1.534(5)
C68 H68A 0.9800
C68 H68B 0.9800
C68 H68C 0.9800
C69 H69A 0.9800
C69 H69B 0.9800
C69 H69C 0.9800
C70 H70A 0.9800
C70 H70B 0.9800
C70 H70C 0.9800
